data_1564939
loop_
_publ_author_name
'Noonikara Poyil, Anurag'
'Mu\~noz-castro, A.'
'Boretskyi, Andrii'
'Mykhailiuk, Pavel K.'
'Dias, Rasika'

_publ_section_title
;
 When SF5 outplays CF3: Effects of pentafluorosulfanyl decorated
 scorpionates on copper
;
_journal_name_full 'Chemical Science'
_journal_paper_doi 10.1039/D1SC04846E
_journal_year 2021
_chemical_formula_moiety 'C19 H14 B Cu F10 N4 O S2'
_chemical_formula_sum 'C19 H14 B Cu F10 N4 O S2'
_chemical_formula_weight 642.81
_space_group_crystal_system triclinic
_space_group_IT_number 2
_space_group_name_Hall '-P 1'
_space_group_name_H-M_alt 'P -1'
_atom_sites_solution_hydrogens geom
_atom_sites_solution_primary dual
_audit_creation_date 2021-07-22
_audit_creation_method
;
Olex2 1.3
(compiled 2020.11.12 svn.r5f609507 for OlexSys, GUI svn.r6272)
;
_audit_update_record
;
2021-08-22 deposited with the CCDC.	2021-10-15 downloaded from the CCDC.
;
_cell_angle_alpha 80.195(2)
_cell_angle_beta 74.824(2)
_cell_angle_gamma 68.378(2)
_cell_formula_units_Z 4
_cell_length_a 11.5023(4)
_cell_length_b 14.7295(5)
_cell_length_c 15.6519(6)
_cell_measurement_reflns_used 9850
_cell_measurement_temperature 100.0
_cell_measurement_theta_max 33.93
_cell_measurement_theta_min 2.60
_cell_volume 2371.16(15)
_computing_cell_refinement 'SAINT V8.40B (?, 2016)'
_computing_data_collection 'APEX3 Ver. 2016.5-0 (Bruker-AXS, 2016)'
_computing_data_reduction 'SAINT V8.40B (?, 2016)'
_computing_molecular_graphics 'Olex2 1.3 (Dolomanov et al., 2009)'
_computing_publication_material 'Olex2 1.3 (Dolomanov et al., 2009)'
_computing_structure_refinement 'SHELXL 2018/3 (Sheldrick, 2015)'
_computing_structure_solution 'SHELXT 2018/2 (Sheldrick, 2018)'
_diffrn_ambient_temperature 100.0
_diffrn_detector 'charge-coupled device (CCD) area detector'
_diffrn_detector_area_resol_mean 7.9
_diffrn_detector_type 'Photon II 7 CPAD'
_diffrn_measured_fraction_theta_full 0.998
_diffrn_measured_fraction_theta_max 0.982
_diffrn_measurement_device 'three-circle diffractometer'
_diffrn_measurement_device_type 'Bruker D8 Quest Photon II 7'
_diffrn_measurement_method '0.3\% \w and \f scans'
_diffrn_radiation_collimation '0.6 mm double-pinhole'
_diffrn_radiation_detector 'Photon II 7 CPAD'
_diffrn_radiation_monochromator 'curved graphite'
_diffrn_radiation_probe x-ray
_diffrn_radiation_type 'Mo K\a'
_diffrn_radiation_wavelength 0.71073
_diffrn_radiation_xray_symbol K-L~3~
_diffrn_reflns_av_R_equivalents 0.0282
_diffrn_reflns_av_unetI/netI 0.0339
_diffrn_reflns_Laue_measured_fraction_full 0.998
_diffrn_reflns_Laue_measured_fraction_max 0.982
_diffrn_reflns_limit_h_max 17
_diffrn_reflns_limit_h_min -17
_diffrn_reflns_limit_k_max 21
_diffrn_reflns_limit_k_min -21
_diffrn_reflns_limit_l_max 23
_diffrn_reflns_limit_l_min -23
_diffrn_reflns_number 43095
_diffrn_reflns_point_group_measured_fraction_full 0.998
_diffrn_reflns_point_group_measured_fraction_max 0.982
_diffrn_reflns_theta_full 25.242
_diffrn_reflns_theta_max 32.031
_diffrn_reflns_theta_min 2.706
_diffrn_source 'fine-focus sealed X-ray tube'
_diffrn_source_current 30.0
_diffrn_source_power 1.5
_diffrn_source_type 'KFF MO-2KC-90'
_diffrn_source_voltage 50.0
_diffrn_standards_number 0
_exptl_absorpt_coefficient_mu 1.198
_exptl_absorpt_correction_T_max 0.7467
_exptl_absorpt_correction_T_min 0.6724
_exptl_absorpt_correction_type multi-scan
_exptl_absorpt_process_details 'SADABS-2016/2 (Krause et al., 2015) was used for absorption correction.'
_exptl_crystal_colour colourless
_exptl_crystal_colour_primary colourless
_exptl_crystal_density_diffrn 1.801
_exptl_crystal_density_method 'not measured'
_exptl_crystal_description parallelpipeds
_exptl_crystal_F_000 1280
_exptl_crystal_size_max 0.225
_exptl_crystal_size_mid 0.21
_exptl_crystal_size_min 0.055
_refine_diff_density_max 0.588
_refine_diff_density_min -0.639
_refine_diff_density_rms 0.090
_refine_ls_extinction_coef 0.00156(18)
_refine_ls_extinction_expression Fc^*^=kFc[1+0.001xFc^2^\l^3^/sin(2\q)]^-1/4^
_refine_ls_extinction_method 'SHELXL-2018/3 (Sheldrick 2018)'
_refine_ls_goodness_of_fit_ref 1.091
_refine_ls_hydrogen_treatment constr
_refine_ls_matrix_type full
_refine_ls_number_parameters 686
_refine_ls_number_reflns 16208
_refine_ls_number_restraints 0
_refine_ls_restrained_S_all 1.091
_refine_ls_R_factor_all 0.0601
_refine_ls_R_factor_gt 0.0384
_refine_ls_shift/su_max 0.002
_refine_ls_shift/su_mean 0.000
_refine_ls_structure_factor_coef Fsqd
_refine_ls_weighting_details 'w=1/[\s^2^(Fo^2^)+(0.0294P)^2^+2.3840P] where P=(Fo^2^+2Fc^2^)/3'
_refine_ls_weighting_scheme calc
_refine_ls_wR_factor_gt 0.0822
_refine_ls_wR_factor_ref 0.0959
_reflns_Friedel_coverage 0.000
_reflns_number_gt 12466
_reflns_number_total 16208
_reflns_threshold_expression 'I > 2\s(I)'
_cod_data_source_file d1sc04846e2.cif
_cod_data_source_block hrd9_0m_a
_cod_database_code 1564939
_shelx_shelxl_version_number 2018/3
_shelx_space_group_comment
;
The symmetry employed for this shelxl refinement is uniquely defined
by the following loop, which should always be used as a source of
symmetry information in preference to the above space-group names.
They are only intended as comments.
;
_shelx_estimated_absorpt_t_max 0.937
_shelx_estimated_absorpt_t_min 0.774
_olex2_refinement_description
;
1. Fixed Uiso
 At 1.2 times of:
  All C(H) groups
2.a Aromatic/amide H refined with riding coordinates:
 C2(H2), C3(H3), C5(H5), C6(H6), C8(H8), C9(H9), C10(H10), C11(H11), C12(H12),
 C14(H14), C15(H15), C16(H16), C17(H17), C18(H18), C21(H21), C22(H22), C24(H24),
  C25(H25), C27(H27), C28(H28), C29(H29), C30(H30), C31(H31), C33(H33),
 C34(H34), C35(H35), C36(H36), C37(H37)
;
_olex2_submission_special_instructions 'No special instructions were received'

loop_
_space_group_symop_operation_xyz
'x, y, z'
'-x, -y, -z'

loop_
_atom_site_label
_atom_site_type_symbol
_atom_site_fract_x
_atom_site_fract_y
_atom_site_fract_z
_atom_site_U_iso_or_equiv
_atom_site_adp_type
_atom_site_occupancy
_atom_site_site_symmetry_order
_atom_site_calc_flag
_atom_site_refinement_flags_posn
_atom_site_refinement_flags_adp
_atom_site_refinement_flags_occupancy
_atom_site_disorder_assembly
_atom_site_disorder_group
Cu1 Cu 0.86878(2) 0.49715(2) 0.79571(2) 0.01976(6) Uani 1 1 d . . . . .
S1 S 0.60942(5) 0.40676(4) 0.77255(3) 0.02352(10) Uani 1 1 d . . . . .
S2 S 0.74878(5) 0.66035(3) 0.98392(3) 0.02114(9) Uani 1 1 d . . . . .
F1 F 0.55306(14) 0.33459(10) 0.84237(9) 0.0355(3) Uani 1 1 d . . . . .
F2 F 0.62167(14) 0.45113(11) 0.85306(8) 0.0346(3) Uani 1 1 d . . . . .
F3 F 0.46832(13) 0.48125(11) 0.78029(10) 0.0411(4) Uani 1 1 d . . . . .
F4 F 0.59280(19) 0.35756(13) 0.69733(11) 0.0546(5) Uani 1 1 d . . . . .
F5 F 0.74735(14) 0.32770(10) 0.77118(12) 0.0463(4) Uani 1 1 d . . . . .
F6 F 0.72714(14) 0.62386(10) 1.08604(8) 0.0330(3) Uani 1 1 d . . . . .
F7 F 0.69821(14) 0.57956(10) 0.96826(8) 0.0331(3) Uani 1 1 d . . . . .
F8 F 0.88913(13) 0.58339(10) 0.97218(8) 0.0323(3) Uani 1 1 d . . . . .
F9 F 0.79604(15) 0.73914(10) 1.00670(8) 0.0332(3) Uani 1 1 d . . . . .
F10 F 0.60672(13) 0.73468(10) 1.00259(9) 0.0349(3) Uani 1 1 d . . . . .
O1 O 0.99651(17) 0.32664(12) 0.90538(11) 0.0386(4) Uani 1 1 d . . . . .
N1 N 0.77655(15) 0.58692(12) 0.63995(10) 0.0183(3) Uani 1 1 d . . . . .
N2 N 0.75817(15) 0.52008(11) 0.70869(10) 0.0178(3) Uani 1 1 d . . . . .
N3 N 0.82121(15) 0.69542(11) 0.72750(10) 0.0177(3) Uani 1 1 d . . . . .
N4 N 0.81890(15) 0.63999(11) 0.80637(10) 0.0173(3) Uani 1 1 d . . . . .
C1 C 0.67097(18) 0.48918(14) 0.69330(12) 0.0203(3) Uani 1 1 d . . . . .
C2 C 0.6326(2) 0.53345(17) 0.61481(14) 0.0274(4) Uani 1 1 d . . . . .
H2 H 0.572384 0.523504 0.589170 0.033 Uiso 1 1 calc R U . . .
C3 C 0.7026(2) 0.59530(16) 0.58288(13) 0.0256(4) Uani 1 1 d . . . . .
H3 H 0.699267 0.636971 0.529438 0.031 Uiso 1 1 calc R U . . .
C4 C 0.77262(17) 0.70295(13) 0.86890(12) 0.0179(3) Uani 1 1 d . . . . .
C5 C 0.74594(19) 0.79905(13) 0.83288(12) 0.0202(3) Uani 1 1 d . . . . .
H5 H 0.713086 0.856996 0.863182 0.024 Uiso 1 1 calc R U . . .
C6 C 0.77836(19) 0.79076(13) 0.74260(13) 0.0204(3) Uani 1 1 d . . . . .
H6 H 0.771533 0.843916 0.698072 0.025 Uiso 1 1 calc R U . . .
C7 C 1.01008(18) 0.55602(14) 0.65062(12) 0.0191(3) Uani 1 1 d . . . . .
C8 C 1.1009(2) 0.58067(17) 0.67836(15) 0.0288(4) Uani 1 1 d . . . . .
H8 H 1.081320 0.646552 0.689912 0.035 Uiso 1 1 calc R U . . .
C9 C 1.2177(2) 0.5123(2) 0.68937(17) 0.0366(5) Uani 1 1 d . . . . .
H9 H 1.277004 0.531748 0.707625 0.044 Uiso 1 1 calc R U . . .
C10 C 1.2486(2) 0.41508(19) 0.67376(15) 0.0343(5) Uani 1 1 d . . . . .
H10 H 1.327936 0.367724 0.682538 0.041 Uiso 1 1 calc R U . . .
C11 C 1.1628(2) 0.38795(16) 0.64537(14) 0.0289(4) Uani 1 1 d . . . . .
H11 H 1.183455 0.321845 0.634024 0.035 Uiso 1 1 calc R U . . .
C12 C 1.04572(19) 0.45784(14) 0.63335(13) 0.0223(4) Uani 1 1 d . . . . .
H12 H 0.988430 0.438269 0.612852 0.027 Uiso 1 1 calc R U . . .
C13 C 0.87807(19) 0.71777(14) 0.55378(12) 0.0207(3) Uani 1 1 d . . . . .
C14 C 0.9905(2) 0.70993(15) 0.48948(12) 0.0226(4) Uani 1 1 d . . . . .
H14 H 1.066049 0.655903 0.495053 0.027 Uiso 1 1 calc R U . . .
C15 C 0.9946(2) 0.77958(17) 0.41716(14) 0.0305(5) Uani 1 1 d . . . . .
H15 H 1.072040 0.772009 0.373835 0.037 Uiso 1 1 calc R U . . .
C16 C 0.8863(3) 0.85954(17) 0.40835(14) 0.0335(5) Uani 1 1 d . . . . .
H16 H 0.889693 0.907742 0.359897 0.040 Uiso 1 1 calc R U . . .
C17 C 0.7725(2) 0.86903(16) 0.47065(15) 0.0316(5) Uani 1 1 d . . . . .
H17 H 0.697620 0.923566 0.464804 0.038 Uiso 1 1 calc R U . . .
C18 C 0.7686(2) 0.79829(15) 0.54178(13) 0.0252(4) Uani 1 1 d . . . . .
H18 H 0.689844 0.804674 0.583311 0.030 Uiso 1 1 calc R U . . .
C19 C 0.94690(19) 0.39188(14) 0.86352(13) 0.0233(4) Uani 1 1 d . . . . .
B1 B 0.8751(2) 0.63923(15) 0.63892(13) 0.0182(4) Uani 1 1 d . . . . .
Cu2 Cu 0.32047(2) 0.84331(2) 0.74786(2) 0.02002(6) Uani 1 1 d . . . . .
S3 S 0.44589(5) 1.05500(4) 0.73145(3) 0.02286(10) Uani 1 1 d . . . . .
S4 S 0.31260(5) 0.79546(4) 0.51686(3) 0.02807(11) Uani 1 1 d . . . . .
F11 F 0.59011(12) 1.04892(11) 0.69614(10) 0.0355(3) Uani 1 1 d . . . . .
F12 F 0.49250(12) 0.96844(10) 0.80331(9) 0.0346(3) Uani 1 1 d . . . . .
F13 F 0.47114(13) 0.97821(11) 0.66354(9) 0.0354(3) Uani 1 1 d . . . . .
F14 F 0.40890(13) 1.14133(11) 0.65775(9) 0.0362(3) Uani 1 1 d . . . . .
F15 F 0.43027(13) 1.13169(11) 0.79665(9) 0.0342(3) Uani 1 1 d . . . . .
F16 F 0.43385(15) 0.74392(12) 0.44418(10) 0.0446(4) Uani 1 1 d . . . . .
F17 F 0.37743(15) 0.71925(13) 0.58855(10) 0.0514(4) Uani 1 1 d . . . . .
F18 F 0.25068(15) 0.72167(12) 0.50307(11) 0.0467(4) Uani 1 1 d . . . . .
F19 F 0.25438(19) 0.86690(14) 0.44014(10) 0.0614(5) Uani 1 1 d . . . . .
F20 F 0.38310(17) 0.86548(15) 0.52571(13) 0.0641(6) Uani 1 1 d . . . . .
O2 O 0.54135(15) 0.68432(12) 0.79632(12) 0.0358(4) Uani 1 1 d . . . . .
N5 N 0.12103(14) 1.01364(11) 0.81235(10) 0.0162(3) Uani 1 1 d . . . . .
N6 N 0.24886(14) 0.98457(11) 0.77604(10) 0.0173(3) Uani 1 1 d . . . . .
N7 N 0.06703(15) 0.91351(11) 0.72282(10) 0.0173(3) Uani 1 1 d . . . . .
N8 N 0.18779(15) 0.86690(12) 0.67714(10) 0.0185(3) Uani 1 1 d . . . . .
C20 C 0.28322(17) 1.06212(13) 0.77274(12) 0.0183(3) Uani 1 1 d . . . . .
C21 C 0.18057(18) 1.14225(14) 0.80660(13) 0.0211(3) Uani 1 1 d . . . . .
H21 H 0.180235 1.205791 0.811361 0.025 Uiso 1 1 calc R U . . .
C22 C 0.07871(18) 1.10759(13) 0.83179(12) 0.0185(3) Uani 1 1 d . . . . .
H22 H -0.006846 1.144064 0.858396 0.022 Uiso 1 1 calc R U . . .
C23 C 0.17463(19) 0.85423(14) 0.59812(12) 0.0207(3) Uani 1 1 d . . . . .
C24 C 0.0479(2) 0.89132(15) 0.59069(13) 0.0244(4) Uani 1 1 d . . . . .
H24 H 0.013944 0.891310 0.541515 0.029 Uiso 1 1 calc R U . . .
C25 C -0.01738(19) 0.92831(14) 0.67178(12) 0.0208(3) Uani 1 1 d . . . . .
H25 H -0.107519 0.959304 0.688911 0.025 Uiso 1 1 calc R U . . .
C26 C 0.13320(17) 0.83496(13) 0.87076(11) 0.0162(3) Uani 1 1 d . . . . .
C27 C 0.13695(19) 0.74333(14) 0.85306(12) 0.0211(3) Uani 1 1 d . . . . .
H27 H 0.091192 0.741013 0.811454 0.025 Uiso 1 1 calc R U . . .
C28 C 0.2054(2) 0.65615(14) 0.89450(13) 0.0247(4) Uani 1 1 d . . . . .
H28 H 0.206220 0.595424 0.880966 0.030 Uiso 1 1 calc R U . . .
C29 C 0.2730(2) 0.65777(15) 0.95597(14) 0.0265(4) Uani 1 1 d . . . . .
H29 H 0.321995 0.598208 0.983176 0.032 Uiso 1 1 calc R U . . .
C30 C 0.2683(2) 0.74679(15) 0.97709(13) 0.0239(4) Uani 1 1 d . . . . .
H30 H 0.312188 0.748451 1.020131 0.029 Uiso 1 1 calc R U . . .
C31 C 0.19928(18) 0.83384(13) 0.93535(12) 0.0188(3) Uani 1 1 d . . . . .
H31 H 0.196630 0.894301 0.950846 0.023 Uiso 1 1 calc R U . . .
C32 C -0.09776(17) 0.98088(13) 0.86861(12) 0.0172(3) Uani 1 1 d . . . . .
C33 C -0.14938(18) 0.93583(14) 0.94802(12) 0.0187(3) Uani 1 1 d . . . . .
H33 H -0.094395 0.879846 0.975519 0.022 Uiso 1 1 calc R U . . .
C34 C -0.27958(19) 0.97109(15) 0.98782(13) 0.0229(4) Uani 1 1 d . . . . .
H34 H -0.312006 0.939142 1.041763 0.027 Uiso 1 1 calc R U . . .
C35 C -0.36128(19) 1.05221(15) 0.94901(15) 0.0259(4) Uani 1 1 d . . . . .
H35 H -0.450022 1.075930 0.975766 0.031 Uiso 1 1 calc R U . . .
C36 C -0.31280(19) 1.09894(15) 0.87052(15) 0.0263(4) Uani 1 1 d . . . . .
H36 H -0.368598 1.154780 0.843454 0.032 Uiso 1 1 calc R U . . .
C37 C -0.18296(18) 1.06428(14) 0.83147(13) 0.0218(4) Uani 1 1 d . . . . .
H37 H -0.151015 1.097763 0.778401 0.026 Uiso 1 1 calc R U . . .
C38 C 0.46156(19) 0.74537(15) 0.77185(14) 0.0233(4) Uani 1 1 d . . . . .
B2 B 0.05137(19) 0.93592(14) 0.82226(13) 0.0158(3) Uani 1 1 d . . . . .

loop_
_atom_site_aniso_label
_atom_site_aniso_U_11
_atom_site_aniso_U_22
_atom_site_aniso_U_33
_atom_site_aniso_U_23
_atom_site_aniso_U_13
_atom_site_aniso_U_12
Cu1 0.02291(12) 0.01523(10) 0.02163(11) -0.00178(8) -0.00919(9) -0.00397(8)
S1 0.0222(2) 0.0215(2) 0.0283(2) 0.00012(18) -0.00479(18) -0.01043(18)
S2 0.0262(2) 0.0189(2) 0.01719(19) -0.00209(16) -0.00375(17) -0.00680(17)
F1 0.0366(7) 0.0302(7) 0.0409(8) 0.0076(6) -0.0047(6) -0.0200(6)
F2 0.0473(8) 0.0417(8) 0.0232(6) 0.0045(5) -0.0085(6) -0.0275(7)
F3 0.0203(6) 0.0441(8) 0.0524(9) 0.0158(7) -0.0095(6) -0.0111(6)
F4 0.0904(13) 0.0620(11) 0.0390(8) -0.0094(8) -0.0054(8) -0.0610(11)
F5 0.0282(7) 0.0237(7) 0.0667(10) 0.0109(7) 0.0030(7) -0.0012(6)
F6 0.0483(8) 0.0306(7) 0.0162(5) 0.0006(5) -0.0041(5) -0.0121(6)
F7 0.0501(8) 0.0327(7) 0.0250(6) 0.0009(5) -0.0052(6) -0.0272(6)
F8 0.0308(7) 0.0302(7) 0.0258(6) 0.0011(5) -0.0097(5) 0.0020(5)
F9 0.0550(9) 0.0319(7) 0.0226(6) -0.0027(5) -0.0140(6) -0.0222(6)
F10 0.0287(7) 0.0353(7) 0.0258(6) -0.0022(5) 0.0027(5) 0.0001(6)
O1 0.0394(9) 0.0300(8) 0.0327(8) 0.0019(7) -0.0115(7) 0.0045(7)
N1 0.0201(7) 0.0203(7) 0.0165(7) -0.0003(5) -0.0050(5) -0.0088(6)
N2 0.0187(7) 0.0174(7) 0.0185(7) -0.0011(5) -0.0052(5) -0.0071(6)
N3 0.0194(7) 0.0172(7) 0.0162(7) -0.0007(5) -0.0035(5) -0.0065(6)
N4 0.0199(7) 0.0156(7) 0.0167(7) -0.0010(5) -0.0048(5) -0.0060(6)
C1 0.0215(9) 0.0225(9) 0.0192(8) -0.0009(7) -0.0045(7) -0.0107(7)
C2 0.0298(10) 0.0350(11) 0.0256(10) 0.0019(8) -0.0115(8) -0.0184(9)
C3 0.0298(10) 0.0324(10) 0.0197(8) 0.0017(7) -0.0108(7) -0.0143(8)
C4 0.0189(8) 0.0181(8) 0.0179(8) -0.0022(6) -0.0050(6) -0.0066(6)
C5 0.0240(9) 0.0167(8) 0.0209(8) -0.0031(6) -0.0062(7) -0.0064(7)
C6 0.0248(9) 0.0159(8) 0.0216(8) -0.0008(6) -0.0060(7) -0.0077(7)
C7 0.0200(8) 0.0223(8) 0.0153(7) -0.0029(6) -0.0033(6) -0.0071(7)
C8 0.0256(10) 0.0328(11) 0.0319(11) -0.0112(9) -0.0083(8) -0.0094(8)
C9 0.0244(10) 0.0493(14) 0.0384(12) -0.0135(11) -0.0126(9) -0.0069(10)
C10 0.0227(10) 0.0424(13) 0.0275(10) -0.0043(9) -0.0069(8) 0.0022(9)
C11 0.0269(10) 0.0246(10) 0.0264(10) -0.0042(8) -0.0004(8) -0.0015(8)
C12 0.0223(9) 0.0233(9) 0.0196(8) -0.0044(7) -0.0015(7) -0.0069(7)
C13 0.0271(9) 0.0217(9) 0.0170(8) -0.0010(6) -0.0061(7) -0.0118(7)
C14 0.0297(10) 0.0256(9) 0.0179(8) -0.0039(7) -0.0051(7) -0.0149(8)
C15 0.0456(13) 0.0374(12) 0.0182(9) -0.0008(8) -0.0051(8) -0.0271(10)
C16 0.0585(15) 0.0343(12) 0.0194(9) 0.0064(8) -0.0164(10) -0.0276(11)
C17 0.0462(13) 0.0232(10) 0.0294(10) 0.0025(8) -0.0192(10) -0.0108(9)
C18 0.0294(10) 0.0250(9) 0.0214(9) 0.0006(7) -0.0084(8) -0.0086(8)
C19 0.0222(9) 0.0210(9) 0.0234(9) -0.0048(7) -0.0052(7) -0.0022(7)
B1 0.0201(9) 0.0189(9) 0.0163(8) -0.0020(7) -0.0036(7) -0.0073(7)
Cu2 0.01692(11) 0.01860(11) 0.02357(11) -0.00400(8) -0.00446(8) -0.00394(8)
S3 0.0182(2) 0.0265(2) 0.0254(2) -0.00092(18) -0.00259(17) -0.01145(18)
S4 0.0300(3) 0.0360(3) 0.0220(2) -0.0110(2) 0.00465(19) -0.0190(2)
F11 0.0199(6) 0.0460(8) 0.0427(8) -0.0042(6) 0.0007(5) -0.0183(6)
F12 0.0193(6) 0.0367(7) 0.0417(8) 0.0106(6) -0.0098(5) -0.0066(5)
F13 0.0260(6) 0.0446(8) 0.0376(7) -0.0195(6) 0.0085(5) -0.0179(6)
F14 0.0328(7) 0.0430(8) 0.0348(7) 0.0145(6) -0.0069(6) -0.0231(6)
F15 0.0263(6) 0.0422(8) 0.0428(8) -0.0148(6) -0.0035(6) -0.0195(6)
F16 0.0392(8) 0.0626(10) 0.0357(7) -0.0278(7) 0.0170(6) -0.0285(8)
F17 0.0373(8) 0.0598(10) 0.0339(8) -0.0149(7) -0.0034(6) 0.0116(7)
F18 0.0410(8) 0.0586(10) 0.0511(9) -0.0352(8) 0.0129(7) -0.0312(8)
F19 0.0742(13) 0.0673(12) 0.0203(7) 0.0029(7) 0.0069(7) -0.0130(10)
F20 0.0499(10) 0.0798(13) 0.0773(12) -0.0525(11) 0.0317(9) -0.0498(10)
O2 0.0240(8) 0.0306(8) 0.0478(10) -0.0074(7) -0.0114(7) 0.0008(6)
N5 0.0148(7) 0.0162(7) 0.0180(7) -0.0010(5) -0.0031(5) -0.0061(5)
N6 0.0152(7) 0.0172(7) 0.0193(7) -0.0006(5) -0.0033(5) -0.0061(5)
N7 0.0164(7) 0.0196(7) 0.0162(7) -0.0022(5) -0.0028(5) -0.0064(6)
N8 0.0179(7) 0.0207(7) 0.0165(7) -0.0030(5) -0.0018(5) -0.0068(6)
C20 0.0165(8) 0.0195(8) 0.0197(8) 0.0001(6) -0.0033(6) -0.0082(6)
C21 0.0210(9) 0.0195(8) 0.0244(9) -0.0027(7) -0.0038(7) -0.0092(7)
C22 0.0178(8) 0.0170(8) 0.0207(8) -0.0027(6) -0.0035(6) -0.0059(6)
C23 0.0257(9) 0.0231(9) 0.0159(8) -0.0029(6) -0.0013(7) -0.0128(7)
C24 0.0304(10) 0.0296(10) 0.0180(8) -0.0015(7) -0.0071(7) -0.0147(8)
C25 0.0214(9) 0.0237(9) 0.0209(8) -0.0010(7) -0.0068(7) -0.0107(7)
C26 0.0165(8) 0.0171(8) 0.0153(7) -0.0018(6) -0.0020(6) -0.0067(6)
C27 0.0275(9) 0.0198(8) 0.0192(8) -0.0017(6) -0.0061(7) -0.0109(7)
C28 0.0334(11) 0.0144(8) 0.0258(9) -0.0023(7) -0.0059(8) -0.0076(7)
C29 0.0321(11) 0.0198(9) 0.0249(9) 0.0030(7) -0.0088(8) -0.0062(8)
C30 0.0280(10) 0.0228(9) 0.0226(9) 0.0008(7) -0.0110(7) -0.0080(8)
C31 0.0206(8) 0.0176(8) 0.0195(8) -0.0015(6) -0.0053(6) -0.0074(7)
C32 0.0163(8) 0.0179(8) 0.0197(8) -0.0040(6) -0.0043(6) -0.0071(6)
C33 0.0199(8) 0.0203(8) 0.0186(8) -0.0049(6) -0.0031(6) -0.0094(7)
C34 0.0219(9) 0.0277(10) 0.0218(9) -0.0095(7) 0.0015(7) -0.0126(8)
C35 0.0169(8) 0.0257(10) 0.0365(11) -0.0136(8) -0.0012(8) -0.0073(7)
C36 0.0183(9) 0.0198(9) 0.0424(12) -0.0069(8) -0.0105(8) -0.0040(7)
C37 0.0201(9) 0.0193(8) 0.0274(9) -0.0001(7) -0.0078(7) -0.0075(7)
C38 0.0184(8) 0.0227(9) 0.0289(9) -0.0088(7) -0.0018(7) -0.0063(7)
B2 0.0155(8) 0.0168(8) 0.0154(8) -0.0003(6) -0.0036(6) -0.0062(7)

loop_
_atom_type_symbol
_atom_type_description
_atom_type_scat_dispersion_real
_atom_type_scat_dispersion_imag
_atom_type_scat_source
C C 0.0033 0.0016 'International Tables Vol C Tables 4.2.6.8 and 6.1.1.4'
H H 0.0000 0.0000 'International Tables Vol C Tables 4.2.6.8 and 6.1.1.4'
B B 0.0013 0.0007 'International Tables Vol C Tables 4.2.6.8 and 6.1.1.4'
Cu Cu 0.3201 1.2651 'International Tables Vol C Tables 4.2.6.8 and 6.1.1.4'
F F 0.0171 0.0103 'International Tables Vol C Tables 4.2.6.8 and 6.1.1.4'
N N 0.0061 0.0033 'International Tables Vol C Tables 4.2.6.8 and 6.1.1.4'
O O 0.0106 0.0060 'International Tables Vol C Tables 4.2.6.8 and 6.1.1.4'
S S 0.1246 0.1234 'International Tables Vol C Tables 4.2.6.8 and 6.1.1.4'

loop_
_geom_angle_atom_site_label_1
_geom_angle_atom_site_label_2
_geom_angle_atom_site_label_3
_geom_angle
_geom_angle_site_symmetry_1
_geom_angle_site_symmetry_3
_geom_angle_publ_flag
N4 Cu1 N2 92.50(6) . . ?
C19 Cu1 N2 134.34(8) . . ?
C19 Cu1 N4 131.12(8) . . ?
F1 S1 F5 87.99(8) . . ?
F1 S1 C1 179.21(9) . . ?
F2 S1 F1 87.70(8) . . ?
F2 S1 F3 89.42(9) . . ?
F2 S1 F5 89.37(9) . . ?
F2 S1 C1 92.58(8) . . ?
F3 S1 F1 87.95(8) . . ?
F3 S1 F5 175.81(8) . . ?
F3 S1 C1 91.31(8) . . ?
F4 S1 F1 88.16(8) . . ?
F4 S1 F2 175.86(8) . . ?
F4 S1 F3 90.28(10) . . ?
F4 S1 F5 90.63(11) . . ?
F4 S1 C1 91.55(9) . . ?
F5 S1 C1 92.75(9) . . ?
F6 S2 C4 179.36(8) . . ?
F7 S2 F6 87.98(7) . . ?
F7 S2 C4 92.52(8) . . ?
F8 S2 F6 87.85(7) . . ?
F8 S2 F7 90.02(8) . . ?
F8 S2 F10 176.09(7) . . ?
F8 S2 C4 92.54(8) . . ?
F9 S2 F6 88.07(7) . . ?
F9 S2 F7 175.99(7) . . ?
F9 S2 F8 90.48(8) . . ?
F9 S2 F10 89.53(8) . . ?
F9 S2 C4 91.43(8) . . ?
F10 S2 F6 88.23(7) . . ?
F10 S2 F7 89.69(8) . . ?
F10 S2 C4 91.37(8) . . ?
N2 N1 B1 118.38(14) . . ?
C3 N1 N2 109.83(15) . . ?
C3 N1 B1 131.79(16) . . ?
N1 N2 Cu1 113.51(11) . . ?
C1 N2 Cu1 140.80(13) . . ?
C1 N2 N1 105.67(15) . . ?
N4 N3 B1 117.47(14) . . ?
C6 N3 N4 109.33(15) . . ?
C6 N3 B1 133.17(15) . . ?
N3 N4 Cu1 114.27(11) . . ?
C4 N4 Cu1 139.55(13) . . ?
C4 N4 N3 105.92(14) . . ?
N2 C1 S1 120.51(14) . . ?
N2 C1 C2 112.04(17) . . ?
C2 C1 S1 127.31(15) . . ?
C1 C2 H2 128.2 . . ?
C3 C2 C1 103.61(17) . . ?
C3 C2 H2 128.2 . . ?
N1 C3 C2 108.85(18) . . ?
N1 C3 H3 125.6 . . ?
C2 C3 H3 125.6 . . ?
N4 C4 S2 120.67(14) . . ?
N4 C4 C5 111.94(16) . . ?
C5 C4 S2 127.38(14) . . ?
C4 C5 H5 128.2 . . ?
C6 C5 C4 103.56(16) . . ?
C6 C5 H5 128.2 . . ?
N3 C6 C5 109.24(16) . . ?
N3 C6 H6 125.4 . . ?
C5 C6 H6 125.4 . . ?
C8 C7 B1 120.02(17) . . ?
C12 C7 C8 116.01(18) . . ?
C12 C7 B1 123.96(17) . . ?
C7 C8 H8 118.8 . . ?
C9 C8 C7 122.3(2) . . ?
C9 C8 H8 118.8 . . ?
C8 C9 H9 119.9 . . ?
C8 C9 C10 120.1(2) . . ?
C10 C9 H9 119.9 . . ?
C9 C10 H10 120.3 . . ?
C11 C10 C9 119.5(2) . . ?
C11 C10 H10 120.3 . . ?
C10 C11 H11 120.0 . . ?
C10 C11 C12 120.0(2) . . ?
C12 C11 H11 120.0 . . ?
C7 C12 H12 119.0 . . ?
C11 C12 C7 122.10(19) . . ?
C11 C12 H12 119.0 . . ?
C14 C13 C18 116.95(18) . . ?
C14 C13 B1 121.33(18) . . ?
C18 C13 B1 121.70(17) . . ?
C13 C14 H14 119.2 . . ?
C13 C14 C15 121.6(2) . . ?
C15 C14 H14 119.2 . . ?
C14 C15 H15 119.9 . . ?
C16 C15 C14 120.2(2) . . ?
C16 C15 H15 119.9 . . ?
C15 C16 H16 120.2 . . ?
C15 C16 C17 119.7(2) . . ?
C17 C16 H16 120.2 . . ?
C16 C17 H17 120.1 . . ?
C16 C17 C18 119.8(2) . . ?
C18 C17 H17 120.1 . . ?
C13 C18 H18 119.1 . . ?
C17 C18 C13 121.8(2) . . ?
C17 C18 H18 119.1 . . ?
O1 C19 Cu1 179.3(2) . . ?
N1 B1 N3 105.47(14) . . ?
N1 B1 C7 108.58(15) . . ?
N1 B1 C13 109.94(15) . . ?
N3 B1 C7 105.71(14) . . ?
N3 B1 C13 109.30(15) . . ?
C13 B1 C7 117.15(16) . . ?
N6 Cu2 C26 81.34(6) . . ?
N8 Cu2 N6 91.24(6) . . ?
N8 Cu2 C26 79.71(6) . . ?
C38 Cu2 N6 130.38(8) . . ?
C38 Cu2 N8 138.06(8) . . ?
C38 Cu2 C26 107.98(8) . . ?
F11 S3 F12 87.74(8) . . ?
F11 S3 F13 87.96(7) . . ?
F11 S3 F15 88.16(7) . . ?
F11 S3 C20 179.24(9) . . ?
F12 S3 C20 91.84(8) . . ?
F13 S3 F12 90.16(8) . . ?
F13 S3 C20 92.68(8) . . ?
F14 S3 F11 88.44(8) . . ?
F14 S3 F12 176.17(8) . . ?
F14 S3 F13 89.99(8) . . ?
F14 S3 F15 89.68(8) . . ?
F14 S3 C20 91.97(8) . . ?
F15 S3 F12 89.91(8) . . ?
F15 S3 F13 176.11(7) . . ?
F15 S3 C20 91.21(8) . . ?
F16 S4 C23 179.41(11) . . ?
F17 S4 F16 87.92(9) . . ?
F17 S4 F19 176.05(9) . . ?
F17 S4 C23 92.64(9) . . ?
F18 S4 F16 87.93(8) . . ?
F18 S4 F17 89.42(11) . . ?
F18 S4 F19 89.31(11) . . ?
F18 S4 C23 91.87(8) . . ?
F19 S4 F16 88.30(9) . . ?
F19 S4 C23 91.14(9) . . ?
F20 S4 F16 88.04(8) . . ?
F20 S4 F17 90.32(12) . . ?
F20 S4 F18 175.96(9) . . ?
F20 S4 F19 90.68(12) . . ?
F20 S4 C23 92.16(9) . . ?
N6 N5 B2 117.30(14) . . ?
C22 N5 N6 109.82(14) . . ?
C22 N5 B2 132.87(15) . . ?
N5 N6 Cu2 112.22(11) . . ?
C20 N6 Cu2 141.96(13) . . ?
C20 N6 N5 105.81(15) . . ?
N8 N7 B2 117.30(14) . . ?
C25 N7 N8 109.44(15) . . ?
C25 N7 B2 133.21(16) . . ?
N7 N8 Cu2 112.16(11) . . ?
C23 N8 Cu2 142.18(14) . . ?
C23 N8 N7 105.65(15) . . ?
N6 C20 S3 120.69(14) . . ?
N6 C20 C21 112.06(16) . . ?
C21 C20 S3 127.23(14) . . ?
C20 C21 H21 128.2 . . ?
C22 C21 C20 103.57(16) . . ?
C22 C21 H21 128.2 . . ?
N5 C22 C21 108.73(16) . . ?
N5 C22 H22 125.6 . . ?
C21 C22 H22 125.6 . . ?
N8 C23 S4 119.99(15) . . ?
N8 C23 C24 112.15(17) . . ?
C24 C23 S4 127.86(15) . . ?
C23 C24 H24 128.2 . . ?
C25 C24 C23 103.51(17) . . ?
C25 C24 H24 128.2 . . ?
N7 C25 C24 109.25(17) . . ?
N7 C25 H25 125.4 . . ?
C24 C25 H25 125.4 . . ?
C27 C26 Cu2 95.71(12) . . ?
C27 C26 C31 116.30(16) . . ?
C27 C26 B2 121.19(16) . . ?
C31 C26 Cu2 91.20(11) . . ?
C31 C26 B2 122.45(15) . . ?
B2 C26 Cu2 85.83(10) . . ?
C26 C27 H27 119.0 . . ?
C28 C27 C26 122.07(18) . . ?
C28 C27 H27 119.0 . . ?
C27 C28 H28 120.0 . . ?
C27 C28 C29 119.98(18) . . ?
C29 C28 H28 120.0 . . ?
C28 C29 H29 120.2 . . ?
C30 C29 C28 119.54(18) . . ?
C30 C29 H29 120.2 . . ?
C29 C30 H30 119.9 . . ?
C29 C30 C31 120.10(18) . . ?
C31 C30 H30 119.9 . . ?
C26 C31 H31 119.0 . . ?
C30 C31 C26 121.95(17) . . ?
C30 C31 H31 119.0 . . ?
C33 C32 C37 116.81(17) . . ?
C33 C32 B2 120.52(16) . . ?
C37 C32 B2 122.65(16) . . ?
C32 C33 H33 119.2 . . ?
C34 C33 C32 121.69(18) . . ?
C34 C33 H33 119.2 . . ?
C33 C34 H34 119.9 . . ?
C35 C34 C33 120.17(19) . . ?
C35 C34 H34 119.9 . . ?
C34 C35 H35 120.2 . . ?
C34 C35 C36 119.51(18) . . ?
C36 C35 H35 120.2 . . ?
C35 C36 H36 119.9 . . ?
C35 C36 C37 120.22(19) . . ?
C37 C36 H36 119.9 . . ?
C32 C37 H37 119.2 . . ?
C36 C37 C32 121.59(19) . . ?
C36 C37 H37 119.2 . . ?
O2 C38 Cu2 172.2(2) . . ?
N5 B2 N7 104.66(13) . . ?
N5 B2 C26 108.07(14) . . ?
N5 B2 C32 110.90(14) . . ?
N7 B2 C26 106.39(14) . . ?
N7 B2 C32 110.23(14) . . ?
C32 B2 C26 115.91(15) . . ?

loop_
_geom_bond_atom_site_label_1
_geom_bond_atom_site_label_2
_geom_bond_distance
_geom_bond_site_symmetry_2
_geom_bond_publ_flag
Cu1 N2 2.0054(15) . ?
Cu1 N4 1.9910(15) . ?
Cu1 C19 1.803(2) . ?
S1 F1 1.5767(13) . ?
S1 F2 1.5736(14) . ?
S1 F3 1.5756(15) . ?
S1 F4 1.5680(15) . ?
S1 F5 1.5821(15) . ?
S1 C1 1.7816(19) . ?
S2 F6 1.5822(13) . ?
S2 F7 1.5808(13) . ?
S2 F8 1.5786(14) . ?
S2 F9 1.5737(13) . ?
S2 F10 1.5795(14) . ?
S2 C4 1.7870(18) . ?
O1 C19 1.120(2) . ?
N1 N2 1.358(2) . ?
N1 C3 1.349(2) . ?
N1 B1 1.584(3) . ?
N2 C1 1.331(2) . ?
N3 N4 1.359(2) . ?
N3 C6 1.346(2) . ?
N3 B1 1.598(3) . ?
N4 C4 1.332(2) . ?
C1 C2 1.389(3) . ?
C2 H2 0.9500 . ?
C2 C3 1.379(3) . ?
C3 H3 0.9500 . ?
C4 C5 1.384(3) . ?
C5 H5 0.9500 . ?
C5 C6 1.378(3) . ?
C6 H6 0.9500 . ?
C7 C8 1.408(3) . ?
C7 C12 1.404(3) . ?
C7 B1 1.617(3) . ?
C8 H8 0.9500 . ?
C8 C9 1.384(3) . ?
C9 H9 0.9500 . ?
C9 C10 1.391(4) . ?
C10 H10 0.9500 . ?
C10 C11 1.382(3) . ?
C11 H11 0.9500 . ?
C11 C12 1.398(3) . ?
C12 H12 0.9500 . ?
C13 C14 1.395(3) . ?
C13 C18 1.405(3) . ?
C13 B1 1.611(3) . ?
C14 H14 0.9500 . ?
C14 C15 1.396(3) . ?
C15 H15 0.9500 . ?
C15 C16 1.383(4) . ?
C16 H16 0.9500 . ?
C16 C17 1.387(4) . ?
C17 H17 0.9500 . ?
C17 C18 1.393(3) . ?
C18 H18 0.9500 . ?
Cu2 N6 2.0154(15) . ?
Cu2 N8 2.0094(16) . ?
Cu2 C26 2.5101(17) . ?
Cu2 C38 1.807(2) . ?
S3 F11 1.5788(13) . ?
S3 F12 1.5816(14) . ?
S3 F13 1.5810(14) . ?
S3 F14 1.5772(14) . ?
S3 F15 1.5800(14) . ?
S3 C20 1.7818(18) . ?
S4 F16 1.5807(14) . ?
S4 F17 1.5708(17) . ?
S4 F18 1.5703(15) . ?
S4 F19 1.5713(18) . ?
S4 F20 1.5699(16) . ?
S4 C23 1.786(2) . ?
O2 C38 1.121(3) . ?
N5 N6 1.360(2) . ?
N5 C22 1.347(2) . ?
N5 B2 1.590(2) . ?
N6 C20 1.329(2) . ?
N7 N8 1.363(2) . ?
N7 C25 1.349(2) . ?
N7 B2 1.596(2) . ?
N8 C23 1.336(2) . ?
C20 C21 1.388(3) . ?
C21 H21 0.9500 . ?
C21 C22 1.385(3) . ?
C22 H22 0.9500 . ?
C23 C24 1.385(3) . ?
C24 H24 0.9500 . ?
C24 C25 1.381(3) . ?
C25 H25 0.9500 . ?
C26 C27 1.407(2) . ?
C26 C31 1.410(2) . ?
C26 B2 1.622(3) . ?
C27 H27 0.9500 . ?
C27 C28 1.389(3) . ?
C28 H28 0.9500 . ?
C28 C29 1.394(3) . ?
C29 H29 0.9500 . ?
C29 C30 1.385(3) . ?
C30 H30 0.9500 . ?
C30 C31 1.392(3) . ?
C31 H31 0.9500 . ?
C32 C33 1.400(3) . ?
C32 C37 1.405(3) . ?
C32 B2 1.607(3) . ?
C33 H33 0.9500 . ?
C33 C34 1.396(3) . ?
C34 H34 0.9500 . ?
C34 C35 1.380(3) . ?
C35 H35 0.9500 . ?
C35 C36 1.389(3) . ?
C36 H36 0.9500 . ?
C36 C37 1.390(3) . ?
C37 H37 0.9500 . ?

loop_
_geom_torsion_atom_site_label_1
_geom_torsion_atom_site_label_2
_geom_torsion_atom_site_label_3
_geom_torsion_atom_site_label_4
_geom_torsion
_geom_torsion_site_symmetry_1
_geom_torsion_site_symmetry_2
_geom_torsion_site_symmetry_3
_geom_torsion_site_symmetry_4
_geom_torsion_publ_flag
Cu1 N2 C1 S1 6.9(3) . . . . ?
Cu1 N2 C1 C2 -177.00(16) . . . . ?
Cu1 N4 C4 S2 4.6(3) . . . . ?
Cu1 N4 C4 C5 -174.26(15) . . . . ?
S1 C1 C2 C3 175.27(16) . . . . ?
S2 C4 C5 C6 -178.27(15) . . . . ?
F2 S1 C1 N2 32.54(17) . . . . ?
F2 S1 C1 C2 -142.9(2) . . . . ?
F3 S1 C1 N2 122.02(17) . . . . ?
F3 S1 C1 C2 -53.4(2) . . . . ?
F4 S1 C1 N2 -147.66(17) . . . . ?
F4 S1 C1 C2 36.9(2) . . . . ?
F5 S1 C1 N2 -56.95(17) . . . . ?
F5 S1 C1 C2 127.6(2) . . . . ?
F7 S2 C4 N4 -39.37(16) . . . . ?
F7 S2 C4 C5 139.36(18) . . . . ?
F8 S2 C4 N4 50.76(16) . . . . ?
F8 S2 C4 C5 -130.51(18) . . . . ?
F9 S2 C4 N4 141.31(16) . . . . ?
F9 S2 C4 C5 -39.96(18) . . . . ?
F10 S2 C4 N4 -129.13(16) . . . . ?
F10 S2 C4 C5 49.60(18) . . . . ?
N1 N2 C1 S1 -175.23(13) . . . . ?
N1 N2 C1 C2 0.9(2) . . . . ?
N2 N1 C3 C2 0.6(2) . . . . ?
N2 N1 B1 N3 -60.3(2) . . . . ?
N2 N1 B1 C7 52.6(2) . . . . ?
N2 N1 B1 C13 -178.05(15) . . . . ?
N2 C1 C2 C3 -0.5(2) . . . . ?
N3 N4 C4 S2 178.04(12) . . . . ?
N3 N4 C4 C5 -0.9(2) . . . . ?
N4 N3 C6 C5 -0.5(2) . . . . ?
N4 N3 B1 N1 65.55(19) . . . . ?
N4 N3 B1 C7 -49.4(2) . . . . ?
N4 N3 B1 C13 -176.30(15) . . . . ?
N4 C4 C5 C6 0.5(2) . . . . ?
C1 C2 C3 N1 -0.1(2) . . . . ?
C3 N1 N2 Cu1 177.63(13) . . . . ?
C3 N1 N2 C1 -0.9(2) . . . . ?
C3 N1 B1 N3 120.0(2) . . . . ?
C3 N1 B1 C7 -127.1(2) . . . . ?
C3 N1 B1 C13 2.2(3) . . . . ?
C4 C5 C6 N3 0.0(2) . . . . ?
C6 N3 N4 Cu1 176.15(12) . . . . ?
C6 N3 N4 C4 0.8(2) . . . . ?
C6 N3 B1 N1 -116.8(2) . . . . ?
C6 N3 B1 C7 128.3(2) . . . . ?
C6 N3 B1 C13 1.4(3) . . . . ?
C7 C8 C9 C10 -0.6(4) . . . . ?
C8 C7 C12 C11 1.8(3) . . . . ?
C8 C7 B1 N1 -160.96(17) . . . . ?
C8 C7 B1 N3 -48.2(2) . . . . ?
C8 C7 B1 C13 73.8(2) . . . . ?
C8 C9 C10 C11 1.4(4) . . . . ?
C9 C10 C11 C12 -0.6(3) . . . . ?
C10 C11 C12 C7 -1.0(3) . . . . ?
C12 C7 C8 C9 -0.9(3) . . . . ?
C12 C7 B1 N1 20.1(2) . . . . ?
C12 C7 B1 N3 132.83(18) . . . . ?
C12 C7 B1 C13 -105.2(2) . . . . ?
C13 C14 C15 C16 0.9(3) . . . . ?
C14 C13 C18 C17 -2.0(3) . . . . ?
C14 C13 B1 N1 -119.89(19) . . . . ?
C14 C13 B1 N3 124.78(18) . . . . ?
C14 C13 B1 C7 4.6(3) . . . . ?
C14 C15 C16 C17 -1.6(3) . . . . ?
C15 C16 C17 C18 0.4(3) . . . . ?
C16 C17 C18 C13 1.4(3) . . . . ?
C18 C13 C14 C15 0.8(3) . . . . ?
C18 C13 B1 N1 61.5(2) . . . . ?
C18 C13 B1 N3 -53.8(2) . . . . ?
C18 C13 B1 C7 -173.95(17) . . . . ?
B1 N1 N2 Cu1 -2.16(19) . . . . ?
B1 N1 N2 C1 179.32(16) . . . . ?
B1 N1 C3 C2 -179.64(19) . . . . ?
B1 N3 N4 Cu1 -5.66(19) . . . . ?
B1 N3 N4 C4 179.03(15) . . . . ?
B1 N3 C6 C5 -178.32(18) . . . . ?
B1 C7 C8 C9 -180.0(2) . . . . ?
B1 C7 C12 C11 -179.22(18) . . . . ?
B1 C13 C14 C15 -177.82(17) . . . . ?
B1 C13 C18 C17 176.64(18) . . . . ?
Cu2 N6 C20 S3 -0.4(3) . . . . ?
Cu2 N6 C20 C21 -178.63(15) . . . . ?
Cu2 N8 C23 S4 1.0(3) . . . . ?
Cu2 N8 C23 C24 -178.76(16) . . . . ?
Cu2 C26 C27 C28 92.05(19) . . . . ?
Cu2 C26 C31 C30 -94.75(18) . . . . ?
Cu2 C26 B2 N5 -55.36(12) . . . . ?
Cu2 C26 B2 N7 56.57(12) . . . . ?
Cu2 C26 B2 C32 179.50(13) . . . . ?
S3 C20 C21 C22 -177.87(14) . . . . ?
S4 C23 C24 C25 -179.76(15) . . . . ?
F12 S3 C20 N6 -57.96(16) . . . . ?
F12 S3 C20 C21 120.00(18) . . . . ?
F13 S3 C20 N6 32.29(16) . . . . ?
F13 S3 C20 C21 -149.75(18) . . . . ?
F14 S3 C20 N6 122.37(16) . . . . ?
F14 S3 C20 C21 -59.68(18) . . . . ?
F15 S3 C20 N6 -147.91(16) . . . . ?
F15 S3 C20 C21 30.05(18) . . . . ?
F17 S4 C23 N8 38.88(17) . . . . ?
F17 S4 C23 C24 -141.39(19) . . . . ?
F18 S4 C23 N8 128.39(17) . . . . ?
F18 S4 C23 C24 -51.9(2) . . . . ?
F19 S4 C23 N8 -142.26(17) . . . . ?
F19 S4 C23 C24 37.5(2) . . . . ?
F20 S4 C23 N8 -51.53(18) . . . . ?
F20 S4 C23 C24 128.2(2) . . . . ?
N5 N6 C20 S3 178.52(12) . . . . ?
N5 N6 C20 C21 0.3(2) . . . . ?
N6 N5 C22 C21 0.9(2) . . . . ?
N6 N5 B2 N7 -62.74(18) . . . . ?
N6 N5 B2 C26 50.34(19) . . . . ?
N6 N5 B2 C32 178.40(14) . . . . ?
N6 C20 C21 C22 0.2(2) . . . . ?
N7 N8 C23 S4 179.69(13) . . . . ?
N7 N8 C23 C24 -0.1(2) . . . . ?
N8 N7 C25 C24 -0.2(2) . . . . ?
N8 N7 B2 N5 66.42(18) . . . . ?
N8 N7 B2 C26 -47.85(19) . . . . ?
N8 N7 B2 C32 -174.28(14) . . . . ?
N8 C23 C24 C25 0.0(2) . . . . ?
C20 C21 C22 N5 -0.7(2) . . . . ?
C22 N5 N6 Cu2 178.56(12) . . . . ?
C22 N5 N6 C20 -0.71(19) . . . . ?
C22 N5 B2 N7 116.0(2) . . . . ?
C22 N5 B2 C26 -130.92(19) . . . . ?
C22 N5 B2 C32 -2.9(3) . . . . ?
C23 C24 C25 N7 0.1(2) . . . . ?
C25 N7 N8 Cu2 179.28(12) . . . . ?
C25 N7 N8 C23 0.2(2) . . . . ?
C25 N7 B2 N5 -116.2(2) . . . . ?
C25 N7 B2 C26 129.5(2) . . . . ?
C25 N7 B2 C32 3.1(3) . . . . ?
C26 C27 C28 C29 0.2(3) . . . . ?
C27 C26 C31 C30 2.2(3) . . . . ?
C27 C26 B2 N5 -149.51(16) . . . . ?
C27 C26 B2 N7 -37.6(2) . . . . ?
C27 C26 B2 C32 85.3(2) . . . . ?
C27 C28 C29 C30 1.8(3) . . . . ?
C28 C29 C30 C31 -1.7(3) . . . . ?
C29 C30 C31 C26 -0.3(3) . . . . ?
C31 C26 C27 C28 -2.1(3) . . . . ?
C31 C26 B2 N5 33.4(2) . . . . ?
C31 C26 B2 N7 145.34(16) . . . . ?
C31 C26 B2 C32 -91.7(2) . . . . ?
C32 C33 C34 C35 0.1(3) . . . . ?
C33 C32 C37 C36 -1.6(3) . . . . ?
C33 C32 B2 N5 -121.15(17) . . . . ?
C33 C32 B2 N7 123.42(17) . . . . ?
C33 C32 B2 C26 2.5(2) . . . . ?
C33 C34 C35 C36 -0.5(3) . . . . ?
C34 C35 C36 C37 -0.1(3) . . . . ?
C35 C36 C37 C32 1.2(3) . . . . ?
C37 C32 C33 C34 0.9(3) . . . . ?
C37 C32 B2 N5 60.6(2) . . . . ?
C37 C32 B2 N7 -54.8(2) . . . . ?
C37 C32 B2 C26 -175.72(16) . . . . ?
B2 N5 N6 Cu2 -2.42(18) . . . . ?
B2 N5 N6 C20 178.31(14) . . . . ?
B2 N5 C22 C21 -177.93(17) . . . . ?
B2 N7 N8 Cu2 -2.75(18) . . . . ?
B2 N7 N8 C23 178.12(15) . . . . ?
B2 N7 C25 C24 -177.69(18) . . . . ?
B2 C26 C27 C28 -179.38(18) . . . . ?
B2 C26 C31 C30 179.43(17) . . . . ?
B2 C32 C33 C34 -177.42(16) . . . . ?
B2 C32 C37 C36 176.76(17) . . . . ?
